data_7032517
loop_
_publ_author_name
'Arrowsmith, Merle'
'Crimmin, Mark R.'
'Hill, Michael S.'
'Lomas, Sarah L.'
'Heng, Myra Sae'
'Hitchcock, Peter B.'
'Kociok-K\"ohn, Gabriele'

_publ_section_title
;
 Catalytic hydroacetylenation of carbodiimides with homoleptic alkaline
 earth hexamethyldisilazides.
;
_journal_issue 38
_journal_name_full 'Dalton transactions (Cambridge, England : 2003)'
_journal_page_first 14249
_journal_page_last 14256
_journal_paper_doi 10.1039/c3dt53542h
_journal_volume 43
_journal_year 2014
_chemical_formula_sum 'C45 H57 Ba K N6'
_chemical_formula_weight 858.41
_chemical_name_systematic
; 
 ? 
;
_space_group_IT_number 15
_symmetry_cell_setting monoclinic
_symmetry_space_group_name_Hall '-C 2yc'
_symmetry_space_group_name_H-M 'C 1 2/c 1'
_atom_sites_solution_hydrogens geom
_atom_sites_solution_primary direct
_atom_sites_solution_secondary difmap
_audit_creation_method SHELXL-97
_cell_angle_alpha 90.00
_cell_angle_beta 97.322(1)
_cell_angle_gamma 90.00
_cell_formula_units_Z 8
_cell_length_a 26.4080(3)
_cell_length_b 16.4240(2)
_cell_length_c 21.1240(3)
_cell_measurement_reflns_used 138658
_cell_measurement_temperature 150(2)
_cell_measurement_theta_max 27.485
_cell_measurement_theta_min 2.910
_cell_volume 9087.3(2)
_computing_cell_refinement 'HKL Scalepack (Otwinowski & Minor 1997)'
_computing_data_collection 'Collect (Bruker AXS BV, 1997-2004)'
_computing_data_reduction 'Denzo & Scalepack (Otwinowski & Minor, 1997)'
_computing_molecular_graphics 'ORTEX (P.McArdle, 1995)'
_computing_publication_material 'SHELXL-97/2 (Sheldrick,1997)'
_computing_structure_refinement 'SHELXL-97 (Sheldrick, 1997)'
_computing_structure_solution 'SHELXS-97 (Sheldrick, 1990)'
_diffrn_ambient_temperature 150(2)
_diffrn_measured_fraction_theta_full 0.997
_diffrn_measured_fraction_theta_max 0.997
_diffrn_measurement_device_type '95mm CCD camera on \k-goniostat'
_diffrn_measurement_method CCD
_diffrn_radiation_monochromator graphite
_diffrn_radiation_source 'fine-focus sealed tube'
_diffrn_radiation_type MoK\a
_diffrn_radiation_wavelength 0.71073
_diffrn_reflns_av_R_equivalents 0.0984
_diffrn_reflns_av_sigmaI/netI 0.0633
_diffrn_reflns_limit_h_max 34
_diffrn_reflns_limit_h_min -34
_diffrn_reflns_limit_k_max 21
_diffrn_reflns_limit_k_min -21
_diffrn_reflns_limit_l_max 27
_diffrn_reflns_limit_l_min -27
_diffrn_reflns_number 92722
_diffrn_reflns_theta_full 27.48
_diffrn_reflns_theta_max 27.48
_diffrn_reflns_theta_min 3.62
_exptl_absorpt_coefficient_mu 1.001
_exptl_absorpt_correction_T_max 0.961
_exptl_absorpt_correction_T_min 0.902
_exptl_absorpt_correction_type multi-scan
_exptl_absorpt_process_details
;
multi-scan from symmetry-related measurements 
 Sortav (Blessing 1995)
;
_exptl_crystal_colour colourless
_exptl_crystal_density_diffrn 1.255
_exptl_crystal_density_method 'not measured'
_exptl_crystal_description 'rectangular plate'
_exptl_crystal_F_000 3552
_exptl_crystal_size_max 0.25
_exptl_crystal_size_mid 0.10
_exptl_crystal_size_min 0.05
_refine_diff_density_max 0.913
_refine_diff_density_min -0.517
_refine_diff_density_rms 0.082
_refine_ls_extinction_method none
_refine_ls_goodness_of_fit_ref 1.029
_refine_ls_hydrogen_treatment constr
_refine_ls_matrix_type full
_refine_ls_number_parameters 490
_refine_ls_number_reflns 10399
_refine_ls_number_restraints 0
_refine_ls_restrained_S_all 1.029
_refine_ls_R_factor_all 0.0799
_refine_ls_R_factor_gt 0.0384
_refine_ls_shift/su_max 0.002
_refine_ls_shift/su_mean 0.000
_refine_ls_structure_factor_coef Fsqd
_refine_ls_weighting_details 'calc w=1/[\s^2^(Fo^2^)+(0.0240P)^2^+13.2379P] where P=(Fo^2^+2Fc^2^)/3'
_refine_ls_weighting_scheme calc
_refine_ls_wR_factor_gt 0.0675
_refine_ls_wR_factor_ref 0.0788
_reflns_number_gt 7126
_reflns_number_total 10399
_reflns_threshold_expression >2sigma(I)
_cod_data_source_file c3dt53542h.txt
_cod_data_source_block k13msh33
_cod_depositor_comments
;
The following automatic conversions were performed:

'_symmetry_cell_setting' value 'Monoclinic' changed to 'monoclinic'
according to
/usr/data/users/saulius/crontab/automatic-downloads/rss-feeds/RSC/lib/dictionaries/cif_core.dic
dictionary named 'cif_core.dic' version 2.4.2 from 2011-04-26.

Automatic conversion script
Id: cif_fix_values 2281 2013-09-26 08:29:07Z andrius 

 Adding full bibliography for 7032514--7032517.cif.
;
_cod_original_sg_symbol_H-M C2/c
_cod_database_code 7032517

loop_
_symmetry_equiv_pos_as_xyz
'x, y, z'
'-x, y, -z+1/2'
'x+1/2, y+1/2, z'
'-x+1/2, y+1/2, -z+1/2'
'-x, -y, -z'
'x, -y, z-1/2'
'-x+1/2, -y+1/2, -z'
'x+1/2, -y+1/2, z-1/2'

loop_
_atom_site_label
_atom_site_type_symbol
_atom_site_fract_x
_atom_site_fract_y
_atom_site_fract_z
_atom_site_U_iso_or_equiv
_atom_site_adp_type
_atom_site_occupancy
_atom_site_symmetry_multiplicity
_atom_site_calc_flag
_atom_site_refinement_flags
Ba1 Ba 0.221125(7) -0.028538(10) 0.280617(8) 0.02895(6) Uani 1 1 d .
K1 K 0.25543(3) 0.18398(4) 0.25347(3) 0.03426(16) Uani 1 1 d .
N1 N 0.31581(9) 0.03556(15) 0.32404(11) 0.0338(6) Uani 1 1 d .
N2 N 0.25107(9) 0.09309(14) 0.37113(11) 0.0303(5) Uani 1 1 d .
N3 N 0.22957(9) 0.04971(14) 0.16684(11) 0.0297(6) Uani 1 1 d .
N4 N 0.16045(9) 0.09238(14) 0.21335(11) 0.0306(5) Uani 1 1 d .
N5 N 0.27722(9) 0.31556(13) 0.16680(10) 0.0272(5) Uani 1 1 d .
N6 N 0.33211(9) 0.32234(14) 0.25954(11) 0.0299(5) Uani 1 1 d .
C1 C 0.29964(11) 0.06990(16) 0.37494(13) 0.0295(7) Uani 1 1 d .
C2 C 0.36882(11) 0.00800(19) 0.32713(15) 0.0376(7) Uani 1 1 d .
H2 H 0.3846 0.0063 0.3727 0.045 Uiso 1 1 calc R
C3 C 0.39915(14) 0.0651(2) 0.2904(2) 0.0580(10) Uani 1 1 d .
H3A H 0.3830 0.0686 0.2461 0.087 Uiso 1 1 calc R
H3B H 0.4341 0.0445 0.2914 0.087 Uiso 1 1 calc R
H3C H 0.4000 0.1193 0.3099 0.087 Uiso 1 1 calc R
C4 C 0.36981(15) -0.0769(2) 0.2986(2) 0.0656(11) Uani 1 1 d .
H4A H 0.3545 -0.0754 0.2539 0.098 Uiso 1 1 calc R
H4B H 0.3503 -0.1142 0.3225 0.098 Uiso 1 1 calc R
H4C H 0.4052 -0.0958 0.3012 0.098 Uiso 1 1 calc R
C5 C 0.23247(12) 0.13421(19) 0.42520(15) 0.0382(8) Uani 1 1 d .
H5 H 0.2588 0.1291 0.4635 0.046 Uiso 1 1 calc R
C6 C 0.18313(14) 0.0979(2) 0.44053(17) 0.0513(9) Uani 1 1 d .
H6A H 0.1888 0.0410 0.4536 0.077 Uiso 1 1 calc R
H6B H 0.1576 0.1003 0.4026 0.077 Uiso 1 1 calc R
H6C H 0.1709 0.1287 0.4753 0.077 Uiso 1 1 calc R
C7 C 0.22427(18) 0.2238(2) 0.4093(2) 0.0797(15) Uani 1 1 d .
H7A H 0.2569 0.2488 0.4027 0.120 Uiso 1 1 calc R
H7B H 0.2105 0.2512 0.4446 0.120 Uiso 1 1 calc R
H7C H 0.2001 0.2292 0.3703 0.120 Uiso 1 1 calc R
C8 C 0.33426(11) 0.08239(17) 0.43433(14) 0.0306(6) Uani 1 1 d .
C9 C 0.36171(11) 0.09473(18) 0.48293(14) 0.0323(7) Uani 1 1 d .
C10 C 0.39375(11) 0.11304(19) 0.54167(13) 0.0324(7) Uani 1 1 d .
C11 C 0.41452(11) 0.0515(2) 0.58196(14) 0.0399(8) Uani 1 1 d .
H11 H 0.4075 -0.0039 0.5712 0.048 Uiso 1 1 calc R
C12 C 0.44549(14) 0.0709(3) 0.63799(16) 0.0574(10) Uani 1 1 d .
H12 H 0.4596 0.0288 0.6656 0.069 Uiso 1 1 calc R
C13 C 0.45573(15) 0.1512(3) 0.65365(17) 0.0673(12) Uani 1 1 d .
H13 H 0.4769 0.1642 0.6921 0.081 Uiso 1 1 calc R
C14 C 0.43555(16) 0.2127(3) 0.61404(18) 0.0618(11) Uani 1 1 d .
H14 H 0.4428 0.2679 0.6252 0.074 Uiso 1 1 calc R
C15 C 0.40480(13) 0.1945(2) 0.55817(16) 0.0471(9) Uani 1 1 d .
H15 H 0.3911 0.2371 0.5308 0.056 Uiso 1 1 calc R
C16 C 0.17978(11) 0.06647(16) 0.16172(13) 0.0285(6) Uani 1 1 d .
C17 C 0.25136(11) 0.01654(17) 0.11201(14) 0.0329(7) Uani 1 1 d .
H17 H 0.2260 0.0234 0.0730 0.040 Uiso 1 1 calc R
C18 C 0.29925(12) 0.0626(2) 0.10282(17) 0.0459(8) Uani 1 1 d .
H18A H 0.3242 0.0570 0.1411 0.069 Uiso 1 1 calc R
H18B H 0.2910 0.1203 0.0955 0.069 Uiso 1 1 calc R
H18C H 0.3136 0.0405 0.0659 0.069 Uiso 1 1 calc R
C19 C 0.26302(17) -0.0733(2) 0.12139(19) 0.0630(11) Uani 1 1 d .
H19A H 0.2315 -0.1026 0.1268 0.094 Uiso 1 1 calc R
H19B H 0.2879 -0.0807 0.1595 0.094 Uiso 1 1 calc R
H19C H 0.2771 -0.0945 0.0840 0.094 Uiso 1 1 calc R
C20 C 0.10644(11) 0.11563(18) 0.20735(14) 0.0356(7) Uani 1 1 d .
H20 H 0.0866 0.0789 0.1756 0.043 Uiso 1 1 calc R
C21 C 0.09916(14) 0.2032(2) 0.1845(2) 0.0644(11) Uani 1 1 d .
H21A H 0.0629 0.2177 0.1812 0.097 Uiso 1 1 calc R
H21B H 0.1109 0.2088 0.1425 0.097 Uiso 1 1 calc R
H21C H 0.1190 0.2397 0.2149 0.097 Uiso 1 1 calc R
C22 C 0.08742(13) 0.1047(2) 0.27143(16) 0.0517(9) Uani 1 1 d .
H22A H 0.0510 0.1181 0.2676 0.077 Uiso 1 1 calc R
H22B H 0.1065 0.1408 0.3028 0.077 Uiso 1 1 calc R
H22C H 0.0925 0.0480 0.2853 0.077 Uiso 1 1 calc R
C23 C 0.14641(11) 0.05193(17) 0.10168(14) 0.0319(7) Uani 1 1 d .
C24 C 0.11820(11) 0.03750(18) 0.05446(14) 0.0319(7) Uani 1 1 d .
C25 C 0.08425(10) 0.02106(19) -0.00311(13) 0.0326(7) Uani 1 1 d .
C26 C 0.07772(12) 0.0792(2) -0.05110(15) 0.0449(8) Uani 1 1 d .
H26 H 0.0958 0.1292 -0.0460 0.054 Uiso 1 1 calc R
C27 C 0.04493(14) 0.0647(3) -0.10644(16) 0.0566(10) Uani 1 1 d .
H27 H 0.0406 0.1049 -0.1390 0.068 Uiso 1 1 calc R
C28 C 0.01899(13) -0.0067(3) -0.11439(16) 0.0538(10) Uani 1 1 d .
H28 H -0.0035 -0.0161 -0.1525 0.065 Uiso 1 1 calc R
C29 C 0.02503(12) -0.0657(2) -0.06754(17) 0.0498(9) Uani 1 1 d .
H29 H 0.0069 -0.1157 -0.0735 0.060 Uiso 1 1 calc R
C30 C 0.05777(12) -0.05192(19) -0.01147(16) 0.0407(8) Uani 1 1 d .
H30 H 0.0620 -0.0923 0.0209 0.049 Uiso 1 1 calc R
C31 C 0.32365(11) 0.30181(15) 0.19808(13) 0.0266(6) Uani 1 1 d .
C32 C 0.38273(11) 0.30741(18) 0.29507(14) 0.0350(7) Uani 1 1 d .
H32 H 0.3982 0.2588 0.2765 0.042 Uiso 1 1 calc R
C33 C 0.37638(14) 0.2898(2) 0.36440(15) 0.0508(9) Uani 1 1 d .
H33A H 0.3601 0.3365 0.3825 0.076 Uiso 1 1 calc R
H33B H 0.4100 0.2802 0.3888 0.076 Uiso 1 1 calc R
H33C H 0.3550 0.2414 0.3665 0.076 Uiso 1 1 calc R
C34 C 0.41750(13) 0.3803(2) 0.29073(18) 0.0550(10) Uani 1 1 d .
H34A H 0.4208 0.3913 0.2459 0.082 Uiso 1 1 calc R
H34B H 0.4512 0.3687 0.3140 0.082 Uiso 1 1 calc R
H34C H 0.4029 0.4280 0.3095 0.082 Uiso 1 1 calc R
C35 C 0.26715(12) 0.30040(17) 0.09754(13) 0.0314(7) Uani 1 1 d .
H35 H 0.2922 0.2592 0.0855 0.038 Uiso 1 1 calc R
C36 C 0.27379(17) 0.3789(2) 0.06140(15) 0.0620(11) Uani 1 1 d .
H36A H 0.3085 0.3997 0.0731 0.093 Uiso 1 1 calc R
H36B H 0.2491 0.4194 0.0724 0.093 Uiso 1 1 calc R
H36C H 0.2681 0.3683 0.0154 0.093 Uiso 1 1 calc R
C37 C 0.21383(12) 0.2664(2) 0.08249(15) 0.0491(9) Uani 1 1 d .
H37A H 0.1891 0.3063 0.0942 0.074 Uiso 1 1 calc R
H37B H 0.2110 0.2161 0.1068 0.074 Uiso 1 1 calc R
H37C H 0.2068 0.2547 0.0367 0.074 Uiso 1 1 calc R
C38 C 0.36366(11) 0.26436(17) 0.16529(13) 0.0297(6) Uani 1 1 d .
C39 C 0.39312(12) 0.23217(18) 0.13523(14) 0.0333(7) Uani 1 1 d .
C40 C 0.42500(11) 0.19390(18) 0.09301(14) 0.0343(7) Uani 1 1 d .
C41 C 0.47481(13) 0.1698(2) 0.11236(18) 0.0536(10) Uani 1 1 d .
H41 H 0.4896 0.1784 0.1552 0.064 Uiso 1 1 calc R
C42 C 0.50317(14) 0.1330(3) 0.0690(2) 0.0650(11) Uani 1 1 d .
H42 H 0.5373 0.1164 0.0824 0.078 Uiso 1 1 calc R
C43 C 0.48197(15) 0.1208(3) 0.00759(19) 0.0624(11) Uani 1 1 d .
H43 H 0.5014 0.0952 -0.0217 0.075 Uiso 1 1 calc R
C44 C 0.43373(16) 0.1446(3) -0.01206(18) 0.0648(11) Uani 1 1 d .
H44 H 0.4196 0.1365 -0.0552 0.078 Uiso 1 1 calc R
C45 C 0.40494(14) 0.1806(2) 0.02982(16) 0.0526(9) Uani 1 1 d .
H45 H 0.3708 0.1966 0.0154 0.063 Uiso 1 1 calc R

loop_
_atom_site_aniso_label
_atom_site_aniso_U_11
_atom_site_aniso_U_22
_atom_site_aniso_U_33
_atom_site_aniso_U_23
_atom_site_aniso_U_13
_atom_site_aniso_U_12
Ba1 0.03475(10) 0.02104(9) 0.03050(9) 0.00143(8) 0.00196(7) -0.00262(8)
K1 0.0417(4) 0.0277(3) 0.0327(3) 0.0026(3) 0.0020(3) -0.0099(3)
N1 0.0327(14) 0.0369(14) 0.0315(13) -0.0023(12) 0.0023(11) 0.0008(12)
N2 0.0327(14) 0.0272(13) 0.0305(13) -0.0033(11) 0.0017(11) 0.0005(11)
N3 0.0309(14) 0.0309(14) 0.0273(12) -0.0011(10) 0.0035(10) -0.0004(10)
N4 0.0321(14) 0.0265(13) 0.0331(13) -0.0007(11) 0.0033(11) -0.0001(11)
N5 0.0321(14) 0.0250(12) 0.0245(12) -0.0009(10) 0.0035(10) 0.0016(10)
N6 0.0320(14) 0.0273(13) 0.0297(13) -0.0012(10) 0.0020(11) 0.0019(10)
C1 0.0348(18) 0.0222(15) 0.0308(16) 0.0058(12) 0.0021(13) -0.0048(13)
C2 0.0308(17) 0.0455(19) 0.0369(17) -0.0031(14) 0.0056(14) 0.0035(14)
C3 0.043(2) 0.048(2) 0.086(3) 0.005(2) 0.020(2) -0.0004(17)
C4 0.059(3) 0.039(2) 0.103(3) -0.001(2) 0.028(2) 0.0044(18)
C5 0.0335(18) 0.0409(18) 0.0393(18) -0.0098(15) 0.0012(14) 0.0029(14)
C6 0.065(2) 0.0372(19) 0.057(2) -0.0036(17) 0.0258(19) 0.0013(17)
C7 0.101(3) 0.031(2) 0.122(4) -0.019(2) 0.072(3) -0.011(2)
C8 0.0311(17) 0.0290(16) 0.0319(16) 0.0035(13) 0.0053(14) -0.0003(13)
C9 0.0301(17) 0.0336(17) 0.0337(17) 0.0040(13) 0.0063(14) 0.0011(13)
C10 0.0276(16) 0.0421(18) 0.0282(15) -0.0023(14) 0.0064(13) -0.0026(13)
C11 0.0321(18) 0.051(2) 0.0363(17) 0.0070(15) 0.0037(14) -0.0089(14)
C12 0.048(2) 0.085(3) 0.038(2) 0.016(2) -0.0030(17) -0.013(2)
C13 0.061(3) 0.107(4) 0.033(2) -0.012(2) 0.0001(18) -0.026(3)
C14 0.072(3) 0.061(3) 0.052(2) -0.024(2) 0.007(2) -0.014(2)
C15 0.047(2) 0.046(2) 0.047(2) -0.0100(17) 0.0034(17) 0.0039(16)
C16 0.0335(17) 0.0194(14) 0.0317(16) 0.0014(12) 0.0009(13) -0.0040(12)
C17 0.0336(17) 0.0338(17) 0.0317(16) -0.0020(13) 0.0051(13) -0.0008(13)
C18 0.044(2) 0.0371(18) 0.061(2) -0.0043(16) 0.0208(17) 0.0023(15)
C19 0.097(3) 0.032(2) 0.069(3) -0.0067(18) 0.044(2) 0.000(2)
C20 0.0308(17) 0.0339(17) 0.0413(18) -0.0015(14) 0.0019(14) 0.0025(13)
C21 0.049(2) 0.046(2) 0.099(3) 0.017(2) 0.014(2) 0.0165(18)
C22 0.043(2) 0.063(2) 0.052(2) -0.0076(18) 0.0141(17) 0.0031(17)
C23 0.0332(17) 0.0284(16) 0.0337(16) 0.0024(13) 0.0029(14) 0.0005(12)
C24 0.0321(16) 0.0311(16) 0.0329(16) 0.0020(13) 0.0063(13) 0.0004(13)
C25 0.0243(15) 0.0437(18) 0.0299(15) -0.0022(14) 0.0044(12) 0.0036(14)
C26 0.0356(19) 0.059(2) 0.0389(18) 0.0086(17) -0.0005(15) -0.0050(16)
C27 0.045(2) 0.087(3) 0.0359(19) 0.0126(19) -0.0024(17) -0.005(2)
C28 0.036(2) 0.091(3) 0.0330(18) -0.0146(19) -0.0018(15) 0.005(2)
C29 0.0333(19) 0.054(2) 0.062(2) -0.025(2) 0.0054(17) -0.0008(16)
C30 0.0351(19) 0.0408(19) 0.0461(19) -0.0058(15) 0.0046(15) 0.0021(14)
C31 0.0318(17) 0.0158(13) 0.0332(16) 0.0024(12) 0.0078(13) -0.0020(12)
C32 0.0367(18) 0.0281(16) 0.0383(17) 0.0004(13) -0.0023(14) 0.0052(13)
C33 0.058(2) 0.054(2) 0.0372(19) 0.0031(16) -0.0085(17) 0.0096(18)
C34 0.042(2) 0.046(2) 0.073(3) 0.0023(19) -0.0058(19) -0.0093(17)
C35 0.0426(19) 0.0247(15) 0.0265(15) -0.0022(12) 0.0032(13) 0.0055(13)
C36 0.117(4) 0.039(2) 0.0314(18) 0.0076(16) 0.014(2) 0.005(2)
C37 0.043(2) 0.065(2) 0.0366(18) -0.0160(17) -0.0060(15) 0.0105(18)
C38 0.0343(17) 0.0238(15) 0.0310(16) 0.0030(12) 0.0048(13) 0.0008(13)
C39 0.0352(18) 0.0286(16) 0.0362(17) 0.0025(13) 0.0045(14) 0.0001(13)
C40 0.0294(17) 0.0329(17) 0.0415(18) -0.0008(14) 0.0084(14) 0.0025(13)
C41 0.036(2) 0.067(3) 0.056(2) -0.0090(19) -0.0024(17) 0.0128(18)
C42 0.032(2) 0.086(3) 0.078(3) -0.012(2) 0.011(2) 0.017(2)
C43 0.048(2) 0.079(3) 0.065(3) -0.016(2) 0.027(2) 0.005(2)
C44 0.060(3) 0.091(3) 0.045(2) -0.013(2) 0.0144(19) 0.015(2)
C45 0.045(2) 0.070(3) 0.042(2) -0.0055(18) 0.0053(17) 0.0171(18)

loop_
_atom_type_symbol
_atom_type_description
_atom_type_scat_dispersion_real
_atom_type_scat_dispersion_imag
_atom_type_scat_source
C C 0.0033 0.0016 'International Tables Vol C Tables 4.2.6.8 and 6.1.1.4'
H H 0.0000 0.0000 'International Tables Vol C Tables 4.2.6.8 and 6.1.1.4'
Ba Ba -0.3244 2.2819 'International Tables Vol C Tables 4.2.6.8 and 6.1.1.4'
N N 0.0061 0.0033 'International Tables Vol C Tables 4.2.6.8 and 6.1.1.4'
K K 0.2009 0.2494 'International Tables Vol C Tables 4.2.6.8 and 6.1.1.4'

loop_
_geom_angle_atom_site_label_1
_geom_angle_atom_site_label_2
_geom_angle_atom_site_label_3
_geom_angle
_geom_angle_site_symmetry_1
_geom_angle_site_symmetry_3
N3 Ba1 N1 86.64(7) . .
N3 Ba1 N5 140.85(7) . 4_545
N1 Ba1 N5 104.49(7) . 4_545
N3 Ba1 N2 102.40(7) . .
N1 Ba1 N2 48.53(7) . .
N5 Ba1 N2 113.15(6) 4_545 .
N3 Ba1 N4 48.46(7) . .
N1 Ba1 N4 109.36(7) . .
N5 Ba1 N4 145.72(7) 4_545 .
N2 Ba1 N4 86.26(7) . .
N3 Ba1 N6 103.23(6) . 4_545
N1 Ba1 N6 143.63(7) . 4_545
N5 Ba1 N6 47.38(6) 4_545 4_545
N2 Ba1 N6 152.24(7) . 4_545
N4 Ba1 N6 102.97(7) . 4_545
N3 Ba1 C16 26.04(7) . .
N1 Ba1 C16 107.08(7) . .
N5 Ba1 C16 141.83(7) 4_545 .
N2 Ba1 C16 103.76(7) . .
N4 Ba1 C16 25.93(7) . .
N6 Ba1 C16 94.72(7) 4_545 .
N3 Ba1 C31 128.56(7) . 4_545
N1 Ba1 C31 130.13(7) . 4_545
N5 Ba1 C31 25.68(7) 4_545 4_545
N2 Ba1 C31 128.58(7) . 4_545
N4 Ba1 C31 120.42(7) . 4_545
N6 Ba1 C31 25.51(7) 4_545 4_545
C16 Ba1 C31 118.73(7) . 4_545
N3 Ba1 C1 101.13(7) . .
N1 Ba1 C1 25.09(7) . .
N5 Ba1 C1 104.17(7) 4_545 .
N2 Ba1 C1 25.10(7) . .
N4 Ba1 C1 104.15(7) . .
N6 Ba1 C1 151.53(7) 4_545 .
C16 Ba1 C1 113.54(7) . .
C31 Ba1 C1 127.47(7) 4_545 .
N3 Ba1 K1 51.09(5) . .
N1 Ba1 K1 57.17(5) . .
N5 Ba1 K1 160.70(5) 4_545 .
N2 Ba1 K1 51.40(5) . .
N4 Ba1 K1 52.20(5) . .
N6 Ba1 K1 151.49(5) 4_545 .
C16 Ba1 K1 56.79(5) . .
C31 Ba1 K1 171.75(5) 4_545 .
C1 Ba1 K1 56.80(5) . .
N3 Ba1 K1 107.42(5) . 4_545
N1 Ba1 K1 107.14(5) . 4_545
N5 Ba1 K1 33.47(5) 4_545 4_545
N2 Ba1 K1 140.07(5) . 4_545
N4 Ba1 K1 133.56(5) . 4_545
N6 Ba1 K1 36.50(5) 4_545 4_545
C16 Ba1 K1 114.72(5) . 4_545
C31 Ba1 K1 36.54(5) 4_545 4_545
C1 Ba1 K1 120.80(5) . 4_545
K1 Ba1 K1 150.232(6) . 4_545
N3 K1 N2 96.73(7) . .
N3 K1 N5 102.48(6) . .
N2 K1 N5 160.22(7) . .
N3 K1 N4 46.11(7) . .
N2 K1 N4 81.92(7) . .
N5 K1 N4 115.00(7) . .
N3 K1 C31 110.63(7) . .
N2 K1 C31 139.32(7) . .
N5 K1 C31 26.07(7) . .
N4 K1 C31 138.67(7) . .
N3 K1 N6 134.45(7) . .
N2 K1 N6 116.49(6) . .
N5 K1 N6 44.99(6) . .
N4 K1 N6 158.53(7) . .
C31 K1 N6 25.56(7) . .
N3 K1 N1 77.04(6) . .
N2 K1 N1 43.86(6) . .
N5 K1 N1 136.93(7) . .
N4 K1 N1 95.78(6) . .
C31 K1 N1 112.93(7) . .
N6 K1 N1 105.21(6) . .
N3 K1 C16 24.31(7) . .
N2 K1 C16 96.70(7) . .
N5 K1 C16 102.74(7) . .
N4 K1 C16 24.28(7) . .
C31 K1 C16 120.62(8) . .
N6 K1 C16 145.98(7) . .
N1 K1 C16 93.32(7) . .
N3 K1 C1 95.25(7) . .
N2 K1 C1 23.97(7) . .
N5 K1 C1 146.33(7) . .
N4 K1 C1 97.95(7) . .
C31 K1 C1 120.43(8) . .
N6 K1 C1 103.08(7) . .
N1 K1 C1 23.78(6) . .
C16 K1 C1 105.04(7) . .
N3 K1 Ba1 47.95(5) . .
N2 K1 Ba1 48.86(4) . .
N5 K1 Ba1 150.39(5) . .
N4 K1 Ba1 48.93(5) . .
C31 K1 Ba1 148.42(6) . .
N6 K1 Ba1 151.90(5) . .
N1 K1 Ba1 46.86(4) . .
C16 K1 Ba1 51.74(5) . .
C1 K1 Ba1 53.34(5) . .
N3 K1 Ba1 132.53(5) . 4
N2 K1 Ba1 130.38(5) . 4
N5 K1 Ba1 31.59(4) . 4
N4 K1 Ba1 125.13(5) . 4
C31 K1 Ba1 37.97(5) . 4
N6 K1 Ba1 34.58(4) . 4
N1 K1 Ba1 138.92(5) . 4
C16 K1 Ba1 125.08(5) . 4
C1 K1 Ba1 129.61(5) . 4
Ba1 K1 Ba1 172.964(19) . 4
C1 N1 C2 119.9(2) . .
C1 N1 Ba1 93.43(17) . .
C2 N1 Ba1 135.82(18) . .
C1 N1 K1 81.99(16) . .
C2 N1 K1 132.64(18) . .
Ba1 N1 K1 75.97(6) . .
C1 N2 C5 120.1(2) . .
C1 N2 Ba1 91.33(16) . .
C5 N2 Ba1 139.96(18) . .
C1 N2 K1 93.19(16) . .
C5 N2 K1 118.86(18) . .
Ba1 N2 K1 79.75(6) . .
C16 N3 C17 119.7(2) . .
C16 N3 Ba1 88.77(16) . .
C17 N3 Ba1 126.87(17) . .
C16 N3 K1 92.57(16) . .
C17 N3 K1 134.44(17) . .
Ba1 N3 K1 80.96(6) . .
C16 N4 C20 118.8(2) . .
C16 N4 Ba1 86.28(16) . .
C20 N4 Ba1 135.33(18) . .
C16 N4 K1 89.86(16) . .
C20 N4 K1 132.29(17) . .
Ba1 N4 K1 78.87(6) . .
C31 N5 C35 120.0(2) . .
C31 N5 Ba1 89.51(15) . 4
C35 N5 Ba1 122.82(16) . 4
C31 N5 K1 78.90(15) . .
C35 N5 K1 118.00(16) . .
Ba1 N5 K1 114.94(7) 4 .
C31 N6 C32 119.0(2) . .
C31 N6 Ba1 85.06(15) . 4
C32 N6 Ba1 131.87(17) . 4
C31 N6 K1 75.00(15) . .
C32 N6 K1 117.11(16) . .
Ba1 N6 K1 108.93(7) 4 .
N2 C1 N1 118.6(2) . .
N2 C1 C8 120.1(3) . .
N1 C1 C8 121.3(3) . .
N2 C1 Ba1 63.57(14) . .
N1 C1 Ba1 61.48(15) . .
C8 C1 Ba1 154.64(18) . .
N2 C1 K1 62.84(14) . .
N1 C1 K1 74.23(15) . .
C8 C1 K1 135.31(18) . .
Ba1 C1 K1 69.86(6) . .
N1 C2 C3 110.6(3) . .
N1 C2 C4 109.3(3) . .
C3 C2 C4 109.2(3) . .
N1 C2 H2 109.2 . .
C3 C2 H2 109.2 . .
C4 C2 H2 109.2 . .
C2 C3 H3A 109.5 . .
C2 C3 H3B 109.5 . .
H3A C3 H3B 109.5 . .
C2 C3 H3C 109.5 . .
H3A C3 H3C 109.5 . .
H3B C3 H3C 109.5 . .
C2 C4 H4A 109.5 . .
C2 C4 H4B 109.5 . .
H4A C4 H4B 109.5 . .
C2 C4 H4C 109.5 . .
H4A C4 H4C 109.5 . .
H4B C4 H4C 109.5 . .
N2 C5 C6 111.7(3) . .
N2 C5 C7 109.1(3) . .
C6 C5 C7 109.2(3) . .
N2 C5 H5 108.9 . .
C6 C5 H5 108.9 . .
C7 C5 H5 108.9 . .
C5 C6 H6A 109.5 . .
C5 C6 H6B 109.5 . .
H6A C6 H6B 109.5 . .
C5 C6 H6C 109.5 . .
H6A C6 H6C 109.5 . .
H6B C6 H6C 109.5 . .
C5 C7 H7A 109.5 . .
C5 C7 H7B 109.5 . .
H7A C7 H7B 109.5 . .
C5 C7 H7C 109.5 . .
H7A C7 H7C 109.5 . .
H7B C7 H7C 109.5 . .
C9 C8 C1 178.0(3) . .
C8 C9 C10 177.5(3) . .
C11 C10 C15 119.2(3) . .
C11 C10 C9 121.2(3) . .
C15 C10 C9 119.5(3) . .
C12 C11 C10 120.0(3) . .
C12 C11 H11 120.0 . .
C10 C11 H11 120.0 . .
C13 C12 C11 120.0(4) . .
C13 C12 H12 120.0 . .
C11 C12 H12 120.0 . .
C14 C13 C12 120.5(3) . .
C14 C13 H13 119.7 . .
C12 C13 H13 119.7 . .
C13 C14 C15 120.1(4) . .
C13 C14 H14 119.9 . .
C15 C14 H14 119.9 . .
C14 C15 C10 120.1(3) . .
C14 C15 H15 120.0 . .
C10 C15 H15 120.0 . .
N4 C16 N3 118.4(2) . .
N4 C16 C23 120.6(3) . .
N3 C16 C23 120.9(3) . .
N4 C16 Ba1 67.79(15) . .
N3 C16 Ba1 65.19(14) . .
C23 C16 Ba1 137.99(18) . .
N4 C16 K1 65.85(15) . .
N3 C16 K1 63.12(14) . .
C23 C16 K1 150.48(18) . .
Ba1 C16 K1 71.46(6) . .
N3 C17 C18 109.6(2) . .
N3 C17 C19 110.7(2) . .
C18 C17 C19 110.2(3) . .
N3 C17 H17 108.8 . .
C18 C17 H17 108.8 . .
C19 C17 H17 108.8 . .
C17 C18 H18A 109.5 . .
C17 C18 H18B 109.5 . .
H18A C18 H18B 109.5 . .
C17 C18 H18C 109.5 . .
H18A C18 H18C 109.5 . .
H18B C18 H18C 109.5 . .
C17 C19 H19A 109.5 . .
C17 C19 H19B 109.5 . .
H19A C19 H19B 109.5 . .
C17 C19 H19C 109.5 . .
H19A C19 H19C 109.5 . .
H19B C19 H19C 109.5 . .
N4 C20 C22 108.8(2) . .
N4 C20 C21 110.8(3) . .
C22 C20 C21 110.7(3) . .
N4 C20 H20 108.8 . .
C22 C20 H20 108.8 . .
C21 C20 H20 108.8 . .
C20 C21 H21A 109.5 . .
C20 C21 H21B 109.5 . .
H21A C21 H21B 109.5 . .
C20 C21 H21C 109.5 . .
H21A C21 H21C 109.5 . .
H21B C21 H21C 109.5 . .
C20 C22 H22A 109.5 . .
C20 C22 H22B 109.5 . .
H22A C22 H22B 109.5 . .
C20 C22 H22C 109.5 . .
H22A C22 H22C 109.5 . .
H22B C22 H22C 109.5 . .
C24 C23 C16 177.0(3) . .
C23 C24 C25 179.2(3) . .
C30 C25 C26 119.2(3) . .
C30 C25 C24 121.2(3) . .
C26 C25 C24 119.6(3) . .
C27 C26 C25 120.3(3) . .
C27 C26 H26 119.9 . .
C25 C26 H26 119.9 . .
C28 C27 C26 120.3(4) . .
C28 C27 H27 119.8 . .
C26 C27 H27 119.8 . .
C27 C28 C29 120.5(3) . .
C27 C28 H28 119.7 . .
C29 C28 H28 119.7 . .
C28 C29 C30 119.8(3) . .
C28 C29 H29 120.1 . .
C30 C29 H29 120.1 . .
C25 C30 C29 119.8(3) . .
C25 C30 H30 120.1 . .
C29 C30 H30 120.1 . .
N6 C31 N5 117.9(2) . .
N6 C31 C38 121.6(3) . .
N5 C31 C38 120.5(2) . .
N6 C31 K1 79.44(16) . .
N5 C31 K1 75.02(15) . .
C38 C31 K1 114.82(17) . .
N6 C31 Ba1 69.43(14) . 4
N5 C31 Ba1 64.81(14) . 4
C38 C31 Ba1 139.39(17) . 4
K1 C31 Ba1 105.49(8) . 4
N6 C32 C34 110.8(2) . .
N6 C32 C33 108.6(3) . .
C34 C32 C33 110.4(3) . .
N6 C32 H32 109.0 . .
C34 C32 H32 109.0 . .
C33 C32 H32 109.0 . .
C32 C33 H33A 109.5 . .
C32 C33 H33B 109.5 . .
H33A C33 H33B 109.5 . .
C32 C33 H33C 109.5 . .
H33A C33 H33C 109.5 . .
H33B C33 H33C 109.5 . .
C32 C34 H34A 109.5 . .
C32 C34 H34B 109.5 . .
H34A C34 H34B 109.5 . .
C32 C34 H34C 109.5 . .
H34A C34 H34C 109.5 . .
H34B C34 H34C 109.5 . .
N5 C35 C37 108.5(2) . .
N5 C35 C36 109.7(2) . .
C37 C35 C36 111.8(3) . .
N5 C35 H35 108.9 . .
C37 C35 H35 108.9 . .
C36 C35 H35 108.9 . .
C35 C36 H36A 109.5 . .
C35 C36 H36B 109.5 . .
H36A C36 H36B 109.5 . .
C35 C36 H36C 109.5 . .
H36A C36 H36C 109.5 . .
H36B C36 H36C 109.5 . .
C35 C37 H37A 109.5 . .
C35 C37 H37B 109.5 . .
H37A C37 H37B 109.5 . .
C35 C37 H37C 109.5 . .
H37A C37 H37C 109.5 . .
H37B C37 H37C 109.5 . .
C39 C38 C31 175.0(3) . .
C38 C39 C40 174.1(3) . .
C41 C40 C45 118.1(3) . .
C41 C40 C39 123.2(3) . .
C45 C40 C39 118.7(3) . .
C40 C41 C42 120.0(3) . .
C40 C41 H41 120.0 . .
C42 C41 H41 120.0 . .
C43 C42 C41 120.0(3) . .
C43 C42 H42 120.0 . .
C41 C42 H42 120.0 . .
C44 C43 C42 120.6(4) . .
C44 C43 H43 119.7 . .
C42 C43 H43 119.7 . .
C43 C44 C45 120.4(4) . .
C43 C44 H44 119.8 . .
C45 C44 H44 119.8 . .
C44 C45 C40 120.9(3) . .
C44 C45 H45 119.6 . .
C40 C45 H45 119.6 . .

loop_
_geom_bond_atom_site_label_1
_geom_bond_atom_site_label_2
_geom_bond_distance
_geom_bond_site_symmetry_2
Ba1 N3 2.759(2) .
Ba1 N1 2.760(2) .
Ba1 N5 2.789(2) 4_545
Ba1 N2 2.808(2) .
Ba1 N4 2.820(2) .
Ba1 N6 2.897(2) 4_545
Ba1 C16 3.039(3) .
Ba1 C31 3.082(3) 4_545
Ba1 C1 3.135(3) .
Ba1 K1 3.6695(6) .
Ba1 K1 4.8279(6) 4_545
K1 N3 2.891(2) .
K1 N2 2.914(2) .
K1 N5 2.936(2) .
K1 N4 2.955(2) .
K1 C31 2.983(3) .
K1 N6 3.036(2) .
K1 N1 3.178(2) .
K1 C16 3.238(3) .
K1 C1 3.270(3) .
K1 Ba1 4.8279(6) 4
N1 C1 1.332(4) .
N1 C2 1.465(4) .
N2 C1 1.331(4) .
N2 C5 1.465(4) .
N3 C16 1.334(4) .
N3 C17 1.463(4) .
N4 C16 1.332(4) .
N4 C20 1.466(4) .
N5 C31 1.336(3) .
N5 C35 1.474(3) .
N5 Ba1 2.789(2) 4
N6 C31 1.332(3) .
N6 C32 1.468(4) .
N6 Ba1 2.897(2) 4
C1 C8 1.469(4) .
C2 C3 1.510(5) .
C2 C4 1.521(5) .
C2 H2 1.0000 .
C3 H3A 0.9800 .
C3 H3B 0.9800 .
C3 H3C 0.9800 .
C4 H4A 0.9800 .
C4 H4B 0.9800 .
C4 H4C 0.9800 .
C5 C6 1.505(4) .
C5 C7 1.519(5) .
C5 H5 1.0000 .
C6 H6A 0.9800 .
C6 H6B 0.9800 .
C6 H6C 0.9800 .
C7 H7A 0.9800 .
C7 H7B 0.9800 .
C7 H7C 0.9800 .
C8 C9 1.196(4) .
C9 C10 1.442(4) .
C10 C11 1.388(4) .
C10 C15 1.404(4) .
C11 C12 1.387(4) .
C11 H11 0.9500 .
C12 C13 1.379(6) .
C12 H12 0.9500 .
C13 C14 1.375(6) .
C13 H13 0.9500 .
C14 C15 1.378(5) .
C14 H14 0.9500 .
C15 H15 0.9500 .
C16 C23 1.469(4) .
C17 C18 1.507(4) .
C17 C19 1.515(4) .
C17 H17 1.0000 .
C18 H18A 0.9800 .
C18 H18B 0.9800 .
C18 H18C 0.9800 .
C19 H19A 0.9800 .
C19 H19B 0.9800 .
C19 H19C 0.9800 .
C20 C22 1.513(4) .
C20 C21 1.522(4) .
C20 H20 1.0000 .
C21 H21A 0.9800 .
C21 H21B 0.9800 .
C21 H21C 0.9800 .
C22 H22A 0.9800 .
C22 H22B 0.9800 .
C22 H22C 0.9800 .
C23 C24 1.190(4) .
C24 C25 1.441(4) .
C25 C30 1.387(4) .
C25 C26 1.388(4) .
C26 C27 1.384(4) .
C26 H26 0.9500 .
C27 C28 1.358(5) .
C27 H27 0.9500 .
C28 C29 1.380(5) .
C28 H28 0.9500 .
C29 C30 1.393(4) .
C29 H29 0.9500 .
C30 H30 0.9500 .
C31 C38 1.470(4) .
C31 Ba1 3.082(3) 4
C32 C34 1.519(4) .
C32 C33 1.523(4) .
C32 H32 1.0000 .
C33 H33A 0.9800 .
C33 H33B 0.9800 .
C33 H33C 0.9800 .
C34 H34A 0.9800 .
C34 H34B 0.9800 .
C34 H34C 0.9800 .
C35 C37 1.511(4) .
C35 C36 1.520(4) .
C35 H35 1.0000 .
C36 H36A 0.9800 .
C36 H36B 0.9800 .
C36 H36C 0.9800 .
C37 H37A 0.9800 .
C37 H37B 0.9800 .
C37 H37C 0.9800 .
C38 C39 1.189(4) .
C39 C40 1.446(4) .
C40 C41 1.385(4) .
C40 C45 1.389(4) .
C41 C42 1.393(5) .
C41 H41 0.9500 .
C42 C43 1.361(5) .
C42 H42 0.9500 .
C43 C44 1.347(5) .
C43 H43 0.9500 .
C44 C45 1.371(5) .
C44 H44 0.9500 .
C45 H45 0.9500 .

loop_
_geom_torsion_atom_site_label_1
_geom_torsion_atom_site_label_2
_geom_torsion_atom_site_label_3
_geom_torsion_atom_site_label_4
_geom_torsion
_geom_torsion_site_symmetry_1
_geom_torsion_site_symmetry_4
N1 Ba1 K1 N3 115.55(9) . .
N5 Ba1 K1 N3 135.28(16) 4_545 .
N2 Ba1 K1 N3 175.99(9) . .
N4 Ba1 K1 N3 -63.10(9) . .
N6 Ba1 K1 N3 -29.52(12) 4_545 .
C16 Ba1 K1 N3 -31.60(9) . .
C31 Ba1 K1 N3 -90.9(4) 4_545 .
C1 Ba1 K1 N3 145.57(9) . .
K1 Ba1 K1 N3 50.49(6) 4_545 .
N3 Ba1 K1 N2 -175.99(9) . .
N1 Ba1 K1 N2 -60.44(9) . .
N5 Ba1 K1 N2 -40.71(16) 4_545 .
N4 Ba1 K1 N2 120.91(9) . .
N6 Ba1 K1 N2 154.49(12) 4_545 .
C16 Ba1 K1 N2 152.41(9) . .
C31 Ba1 K1 N2 93.2(4) 4_545 .
C1 Ba1 K1 N2 -30.42(9) . .
K1 Ba1 K1 N2 -125.50(6) 4_545 .
N3 Ba1 K1 N5 -3.38(12) . .
N1 Ba1 K1 N5 112.17(12) . .
N5 Ba1 K1 N5 131.90(12) 4_545 .
N2 Ba1 K1 N5 172.61(12) . .
N4 Ba1 K1 N5 -66.49(12) . .
N6 Ba1 K1 N5 -32.91(15) 4_545 .
C16 Ba1 K1 N5 -34.98(12) . .
C31 Ba1 K1 N5 -94.2(4) 4_545 .
C1 Ba1 K1 N5 142.18(12) . .
K1 Ba1 K1 N5 47.11(10) 4_545 .
N3 Ba1 K1 N4 63.10(9) . .
N1 Ba1 K1 N4 178.65(9) . .
N5 Ba1 K1 N4 -161.61(16) 4_545 .
N2 Ba1 K1 N4 -120.91(9) . .
N6 Ba1 K1 N4 33.58(12) 4_545 .
C16 Ba1 K1 N4 31.51(9) . .
C31 Ba1 K1 N4 -27.8(4) 4_545 .
C1 Ba1 K1 N4 -151.33(9) . .
K1 Ba1 K1 N4 113.60(6) 4_545 .
N3 Ba1 K1 C31 -55.87(13) . .
N1 Ba1 K1 C31 59.68(12) . .
N5 Ba1 K1 C31 79.41(18) 4_545 .
N2 Ba1 K1 C31 120.12(13) . .
N4 Ba1 K1 C31 -118.98(13) . .
N6 Ba1 K1 C31 -85.40(15) 4_545 .
C16 Ba1 K1 C31 -87.47(13) . .
C31 Ba1 K1 C31 -146.7(3) 4_545 .
C1 Ba1 K1 C31 89.70(13) . .
K1 Ba1 K1 C31 -5.38(11) 4_545 .
N3 Ba1 K1 N6 -108.23(12) . .
N1 Ba1 K1 N6 7.32(12) . .
N5 Ba1 K1 N6 27.05(18) 4_545 .
N2 Ba1 K1 N6 67.75(12) . .
N4 Ba1 K1 N6 -171.34(12) . .
N6 Ba1 K1 N6 -137.76(9) 4_545 .
C16 Ba1 K1 N6 -139.83(12) . .
C31 Ba1 K1 N6 160.9(4) 4_545 .
C1 Ba1 K1 N6 37.33(12) . .
K1 Ba1 K1 N6 -57.74(10) 4_545 .
N3 Ba1 K1 N1 -115.55(9) . .
N5 Ba1 K1 N1 19.73(16) 4_545 .
N2 Ba1 K1 N1 60.44(9) . .
N4 Ba1 K1 N1 -178.65(9) . .
N6 Ba1 K1 N1 -145.07(12) 4_545 .
C16 Ba1 K1 N1 -147.15(9) . .
C31 Ba1 K1 N1 153.6(4) 4_545 .
C1 Ba1 K1 N1 30.02(8) . .
K1 Ba1 K1 N1 -65.06(6) 4_545 .
N3 Ba1 K1 C16 31.60(9) . .
N1 Ba1 K1 C16 147.15(9) . .
N5 Ba1 K1 C16 166.88(16) 4_545 .
N2 Ba1 K1 C16 -152.41(9) . .
N4 Ba1 K1 C16 -31.51(9) . .
N6 Ba1 K1 C16 2.08(12) 4_545 .
C31 Ba1 K1 C16 -59.3(4) 4_545 .
C1 Ba1 K1 C16 177.17(10) . .
K1 Ba1 K1 C16 82.09(7) 4_545 .
N3 Ba1 K1 C1 -145.57(9) . .
N1 Ba1 K1 C1 -30.02(8) . .
N5 Ba1 K1 C1 -10.29(16) 4_545 .
N2 Ba1 K1 C1 30.42(9) . .
N4 Ba1 K1 C1 151.33(9) . .
N6 Ba1 K1 C1 -175.09(12) 4_545 .
C16 Ba1 K1 C1 -177.17(10) . .
C31 Ba1 K1 C1 123.6(4) 4_545 .
K1 Ba1 K1 C1 -95.07(7) 4_545 .
N3 Ba1 K1 Ba1 97.16(16) . 4
N1 Ba1 K1 Ba1 -147.29(16) . 4
N5 Ba1 K1 Ba1 -127.56(19) 4_545 4
N2 Ba1 K1 Ba1 -86.85(16) . 4
N4 Ba1 K1 Ba1 34.05(15) . 4
N6 Ba1 K1 Ba1 67.64(18) 4_545 4
C16 Ba1 K1 Ba1 65.56(15) . 4
C31 Ba1 K1 Ba1 6.3(4) 4_545 4
C1 Ba1 K1 Ba1 -117.27(16) . 4
K1 Ba1 K1 Ba1 147.65(14) 4_545 4
N3 Ba1 N1 C1 125.55(17) . .
N5 Ba1 N1 C1 -92.52(17) 4_545 .
N2 Ba1 N1 C1 15.74(15) . .
N4 Ba1 N1 C1 81.99(17) . .
N6 Ba1 N1 C1 -126.58(16) 4_545 .
C16 Ba1 N1 C1 109.21(17) . .
C31 Ba1 N1 C1 -94.35(18) 4_545 .
K1 Ba1 N1 C1 80.86(16) . .
K1 Ba1 N1 C1 -127.24(15) 4_545 .
N3 Ba1 N1 C2 -93.4(3) . .
N5 Ba1 N1 C2 48.5(3) 4_545 .
N2 Ba1 N1 C2 156.7(3) . .
N4 Ba1 N1 C2 -137.0(3) . .
N6 Ba1 N1 C2 14.4(3) 4_545 .
C16 Ba1 N1 C2 -109.8(3) . .
C31 Ba1 N1 C2 46.7(3) 4_545 .
C1 Ba1 N1 C2 141.0(3) . .
K1 Ba1 N1 C2 -138.1(3) . .
K1 Ba1 N1 C2 13.8(3) 4_545 .
N3 Ba1 N1 K1 44.69(6) . .
N5 Ba1 N1 K1 -173.38(5) 4_545 .
N2 Ba1 N1 K1 -65.12(8) . .
N4 Ba1 N1 K1 1.13(7) . .
N6 Ba1 N1 K1 152.56(9) 4_545 .
C16 Ba1 N1 K1 28.35(7) . .
C31 Ba1 N1 K1 -175.21(7) 4_545 .
C1 Ba1 N1 K1 -80.86(16) . .
K1 Ba1 N1 K1 151.89(2) 4_545 .
N3 K1 N1 C1 -139.02(17) . .
N2 K1 N1 C1 -24.63(15) . .
N5 K1 N1 C1 126.48(16) . .
N4 K1 N1 C1 -96.61(16) . .
C31 K1 N1 C1 113.80(16) . .
N6 K1 N1 C1 87.97(16) . .
C16 K1 N1 C1 -120.85(16) . .
Ba1 K1 N1 C1 -95.59(16) . .
Ba1 K1 N1 C1 78.63(17) 4 .
N3 K1 N1 C2 97.3(2) . .
N2 K1 N1 C2 -148.3(3) . .
N5 K1 N1 C2 2.8(3) . .
N4 K1 N1 C2 139.8(2) . .
C31 K1 N1 C2 -9.8(3) . .
N6 K1 N1 C2 -35.7(2) . .
C16 K1 N1 C2 115.5(2) . .
C1 K1 N1 C2 -123.6(3) . .
Ba1 K1 N1 C2 140.8(3) . .
Ba1 K1 N1 C2 -45.0(3) 4 .
N3 K1 N1 Ba1 -43.43(6) . .
N2 K1 N1 Ba1 70.96(8) . .
N5 K1 N1 Ba1 -137.93(8) . .
N4 K1 N1 Ba1 -1.02(6) . .
C31 K1 N1 Ba1 -150.61(7) . .
N6 K1 N1 Ba1 -176.44(6) . .
C16 K1 N1 Ba1 -25.26(7) . .
C1 K1 N1 Ba1 95.59(16) . .
Ba1 K1 N1 Ba1 174.22(3) 4 .
N3 Ba1 N2 C1 -89.81(16) . .
N1 Ba1 N2 C1 -15.73(15) . .
N5 Ba1 N2 C1 73.44(17) 4_545 .
N4 Ba1 N2 C1 -135.80(16) . .
N6 Ba1 N2 C1 113.18(19) 4_545 .
C16 Ba1 N2 C1 -116.52(16) . .
C31 Ba1 N2 C1 97.55(17) 4_545 .
K1 Ba1 N2 C1 -93.01(16) . .
K1 Ba1 N2 C1 47.96(19) 4_545 .
N3 Ba1 N2 C5 126.4(3) . .
N1 Ba1 N2 C5 -159.6(3) . .
N5 Ba1 N2 C5 -70.4(3) 4_545 .
N4 Ba1 N2 C5 80.4(3) . .
N6 Ba1 N2 C5 -30.6(4) 4_545 .
C16 Ba1 N2 C5 99.7(3) . .
C31 Ba1 N2 C5 -46.3(3) 4_545 .
C1 Ba1 N2 C5 -143.8(4) . .
K1 Ba1 N2 C5 123.2(3) . .
K1 Ba1 N2 C5 -95.9(3) 4_545 .
N3 Ba1 N2 K1 3.19(7) . .
N1 Ba1 N2 K1 77.28(8) . .
N5 Ba1 N2 K1 166.44(6) 4_545 .
N4 Ba1 N2 K1 -42.80(6) . .
N6 Ba1 N2 K1 -153.81(12) 4_545 .
C16 Ba1 N2 K1 -23.51(8) . .
C31 Ba1 N2 K1 -169.44(7) 4_545 .
C1 Ba1 N2 K1 93.01(16) . .
K1 Ba1 N2 K1 140.96(4) 4_545 .
N3 K1 N2 C1 87.77(16) . .
N5 K1 N2 C1 -78.4(3) . .
N4 K1 N2 C1 131.57(16) . .
C31 K1 N2 C1 -45.2(2) . .
N6 K1 N2 C1 -60.08(17) . .
N1 K1 N2 C1 24.43(15) . .
C16 K1 N2 C1 112.25(16) . .
Ba1 K1 N2 C1 90.77(16) . .
Ba1 K1 N2 C1 -98.47(16) 4 .
N3 K1 N2 C5 -145.06(19) . .
N5 K1 N2 C5 48.8(3) . .
N4 K1 N2 C5 -101.27(19) . .
C31 K1 N2 C5 82.0(2) . .
N6 K1 N2 C5 67.1(2) . .
N1 K1 N2 C5 151.6(2) . .
C16 K1 N2 C5 -120.58(19) . .
C1 K1 N2 C5 127.2(3) . .
Ba1 K1 N2 C5 -142.1(2) . .
Ba1 K1 N2 C5 28.7(2) 4 .
N3 K1 N2 Ba1 -3.00(7) . .
N5 K1 N2 Ba1 -169.17(18) . .
N4 K1 N2 Ba1 40.80(6) . .
C31 K1 N2 Ba1 -135.98(9) . .
N6 K1 N2 Ba1 -150.85(6) . .
N1 K1 N2 Ba1 -66.34(8) . .
C16 K1 N2 Ba1 21.48(7) . .
C1 K1 N2 Ba1 -90.77(16) . .
Ba1 K1 N2 Ba1 170.76(3) 4 .
N1 Ba1 N3 C16 -142.21(16) . .
N5 Ba1 N3 C16 108.81(17) 4_545 .
N2 Ba1 N3 C16 -96.01(16) . .
N4 Ba1 N3 C16 -22.51(14) . .
N6 Ba1 N3 C16 73.22(16) 4_545 .
C31 Ba1 N3 C16 76.63(17) 4_545 .
C1 Ba1 N3 C16 -121.63(16) . .
K1 Ba1 N3 C16 -92.80(16) . .
K1 Ba1 N3 C16 110.87(15) 4_545 .
N1 Ba1 N3 C17 90.7(2) . .
N5 Ba1 N3 C17 -18.3(3) 4_545 .
N2 Ba1 N3 C17 136.9(2) . .
N4 Ba1 N3 C17 -149.6(2) . .
N6 Ba1 N3 C17 -53.9(2) 4_545 .
C16 Ba1 N3 C17 -127.1(3) . .
C31 Ba1 N3 C17 -50.5(2) 4_545 .
C1 Ba1 N3 C17 111.2(2) . .
K1 Ba1 N3 C17 140.1(2) . .
K1 Ba1 N3 C17 -16.3(2) 4_545 .
N1 Ba1 N3 K1 -49.41(6) . .
N5 Ba1 N3 K1 -158.38(8) 4_545 .
N2 Ba1 N3 K1 -3.21(7) . .
N4 Ba1 N3 K1 70.29(8) . .
N6 Ba1 N3 K1 166.02(6) 4_545 .
C16 Ba1 N3 K1 92.80(16) . .
C31 Ba1 N3 K1 169.43(7) 4_545 .
C1 Ba1 N3 K1 -28.83(7) . .
K1 Ba1 N3 K1 -156.33(3) 4_545 .
N2 K1 N3 C16 91.39(16) . .
N5 K1 N3 C16 -93.37(16) . .
N4 K1 N3 C16 19.45(14) . .
C31 K1 N3 C16 -119.25(16) . .
N6 K1 N3 C16 -130.46(16) . .
N1 K1 N3 C16 130.84(16) . .
C1 K1 N3 C16 115.44(16) . .
Ba1 K1 N3 C16 88.35(16) . .
Ba1 K1 N3 C16 -82.16(17) 4 .
N2 K1 N3 C17 -131.0(2) . .
N5 K1 N3 C17 44.3(2) . .
N4 K1 N3 C17 157.1(3) . .
C31 K1 N3 C17 18.4(3) . .
N6 K1 N3 C17 7.2(3) . .
N1 K1 N3 C17 -91.5(2) . .
C16 K1 N3 C17 137.6(3) . .
C1 K1 N3 C17 -106.9(2) . .
Ba1 K1 N3 C17 -134.0(3) . .
Ba1 K1 N3 C17 55.5(3) 4 .
N2 K1 N3 Ba1 3.04(7) . .
N5 K1 N3 Ba1 178.29(6) . .
N4 K1 N3 Ba1 -68.90(8) . .
C31 K1 N3 Ba1 152.41(7) . .
N6 K1 N3 Ba1 141.20(7) . .
N1 K1 N3 Ba1 42.50(6) . .
C16 K1 N3 Ba1 -88.35(16) . .
C1 K1 N3 Ba1 27.10(7) . .
Ba1 K1 N3 Ba1 -170.51(3) 4 .
N3 Ba1 N4 C16 22.60(14) . .
N1 Ba1 N4 C16 89.40(16) . .
N5 Ba1 N4 C16 -100.07(18) 4_545 .
N2 Ba1 N4 C16 132.81(16) . .
N6 Ba1 N4 C16 -73.69(16) 4_545 .
C31 Ba1 N4 C16 -93.85(16) 4_545 .
C1 Ba1 N4 C16 115.05(16) . .
K1 Ba1 N4 C16 90.59(16) . .
K1 Ba1 N4 C16 -50.52(18) 4_545 .
N3 Ba1 N4 C20 151.1(3) . .
N1 Ba1 N4 C20 -142.1(2) . .
N5 Ba1 N4 C20 28.4(3) 4_545 .
N2 Ba1 N4 C20 -98.7(2) . .
N6 Ba1 N4 C20 54.8(3) 4_545 .
C16 Ba1 N4 C20 128.5(3) . .
C31 Ba1 N4 C20 34.6(3) 4_545 .
C1 Ba1 N4 C20 -116.5(2) . .
K1 Ba1 N4 C20 -140.9(3) . .
K1 Ba1 N4 C20 77.9(3) 4_545 .
N3 Ba1 N4 K1 -67.99(8) . .
N1 Ba1 N4 K1 -1.20(8) . .
N5 Ba1 N4 K1 169.33(9) 4_545 .
N2 Ba1 N4 K1 42.22(6) . .
N6 Ba1 N4 K1 -164.28(6) 4_545 .
C16 Ba1 N4 K1 -90.59(16) . .
C31 Ba1 N4 K1 175.56(6) 4_545 .
C1 Ba1 N4 K1 24.46(7) . .
K1 Ba1 N4 K1 -141.11(3) 4_545 .
N3 K1 N4 C16 -19.46(14) . .
N2 K1 N4 C16 -126.98(16) . .
N5 K1 N4 C16 63.77(17) . .
C31 K1 N4 C16 49.8(2) . .
N6 K1 N4 C16 82.6(2) . .
N1 K1 N4 C16 -85.25(16) . .
C1 K1 N4 C16 -109.11(16) . .
Ba1 K1 N4 C16 -86.24(16) . .
Ba1 K1 N4 C16 98.57(15) 4 .
N3 K1 N4 C20 -150.0(3) . .
N2 K1 N4 C20 102.5(2) . .
N5 K1 N4 C20 -66.8(2) . .
C31 K1 N4 C20 -80.7(3) . .
N6 K1 N4 C20 -48.0(3) . .
N1 K1 N4 C20 144.2(2) . .
C16 K1 N4 C20 -130.6(3) . .
C1 K1 N4 C20 120.3(2) . .
Ba1 K1 N4 C20 143.2(3) . .
Ba1 K1 N4 C20 -32.0(3) 4 .
N3 K1 N4 Ba1 66.77(8) . .
N2 K1 N4 Ba1 -40.74(6) . .
N5 K1 N4 Ba1 150.01(6) . .
C31 K1 N4 Ba1 136.07(9) . .
N6 K1 N4 Ba1 168.83(16) . .
N1 K1 N4 Ba1 0.99(6) . .
C16 K1 N4 Ba1 86.24(16) . .
C1 K1 N4 Ba1 -22.87(7) . .
Ba1 K1 N4 Ba1 -175.19(2) 4 .
N3 K1 N5 C31 -111.65(15) . .
N2 K1 N5 C31 54.3(3) . .
N4 K1 N5 C31 -158.79(15) . .
N6 K1 N5 C31 30.83(14) . .
N1 K1 N5 C31 -27.37(19) . .
C16 K1 N5 C31 -136.57(15) . .
C1 K1 N5 C31 8.4(2) . .
Ba1 K1 N5 C31 -109.08(16) . .
Ba1 K1 N5 C31 84.21(16) 4 .
N3 K1 N5 C35 6.6(2) . .
N2 K1 N5 C35 172.5(2) . .
N4 K1 N5 C35 -40.5(2) . .
C31 K1 N5 C35 118.2(3) . .
N6 K1 N5 C35 149.1(2) . .
N1 K1 N5 C35 90.9(2) . .
C16 K1 N5 C35 -18.3(2) . .
C1 K1 N5 C35 126.65(19) . .
Ba1 K1 N5 C35 9.2(2) . .
Ba1 K1 N5 C35 -157.5(2) 4 .
N3 K1 N5 Ba1 164.14(8) . 4
N2 K1 N5 Ba1 -29.9(3) . 4
N4 K1 N5 Ba1 117.00(8) . 4
C31 K1 N5 Ba1 -84.21(16) . 4
N6 K1 N5 Ba1 -53.38(8) . 4
N1 K1 N5 Ba1 -111.58(10) . 4
C16 K1 N5 Ba1 139.22(8) . 4
C1 K1 N5 Ba1 -75.80(15) . 4
Ba1 K1 N5 Ba1 166.71(4) . 4
N3 K1 N6 C31 24.94(19) . .
N2 K1 N6 C31 157.19(15) . .
N5 K1 N6 C31 -31.47(15) . .
N4 K1 N6 C31 -55.9(3) . .
N1 K1 N6 C31 111.56(16) . .
C16 K1 N6 C31 -9.1(2) . .
C1 K1 N6 C31 136.00(16) . .
Ba1 K1 N6 C31 106.03(17) . .
Ba1 K1 N6 C31 -79.28(16) 4 .
N3 K1 N6 C32 -90.3(2) . .
N2 K1 N6 C32 41.9(2) . .
N5 K1 N6 C32 -146.7(2) . .
N4 K1 N6 C32 -171.1(2) . .
C31 K1 N6 C32 -115.2(3) . .
N1 K1 N6 C32 -3.7(2) . .
C16 K1 N6 C32 -124.3(2) . .
C1 K1 N6 C32 20.8(2) . .
Ba1 K1 N6 C32 -9.2(3) . .
Ba1 K1 N6 C32 165.5(2) 4 .
N3 K1 N6 Ba1 104.21(10) . 4
N2 K1 N6 Ba1 -123.54(8) . 4
N5 K1 N6 Ba1 47.81(8) . 4
N4 K1 N6 Ba1 23.4(2) . 4
C31 K1 N6 Ba1 79.28(16) . 4
N1 K1 N6 Ba1 -169.16(7) . 4
C16 K1 N6 Ba1 70.17(14) . 4
C1 K1 N6 Ba1 -144.73(8) . 4
Ba1 K1 N6 Ba1 -174.69(5) . 4
C5 N2 C1 N1 -177.4(3) . .
Ba1 N2 C1 N1 28.6(2) . .
K1 N2 C1 N1 -51.2(2) . .
C5 N2 C1 C8 2.5(4) . .
Ba1 N2 C1 C8 -151.4(2) . .
K1 N2 C1 C8 128.8(2) . .
C5 N2 C1 Ba1 154.0(3) . .
K1 N2 C1 Ba1 -79.80(6) . .
C5 N2 C1 K1 -126.2(3) . .
Ba1 N2 C1 K1 79.80(6) . .
C2 N1 C1 N2 -178.9(2) . .
Ba1 N1 C1 N2 -29.2(3) . .
K1 N1 C1 N2 46.1(2) . .
C2 N1 C1 C8 1.2(4) . .
Ba1 N1 C1 C8 150.8(2) . .
K1 N1 C1 C8 -133.9(2) . .
C2 N1 C1 Ba1 -149.6(3) . .
K1 N1 C1 Ba1 75.31(6) . .
C2 N1 C1 K1 135.1(2) . .
Ba1 N1 C1 K1 -75.31(6) . .
N3 Ba1 C1 N2 95.50(16) . .
N1 Ba1 C1 N2 151.4(3) . .
N5 Ba1 C1 N2 -114.63(16) 4_545 .
N4 Ba1 C1 N2 45.84(17) . .
N6 Ba1 C1 N2 -116.06(18) 4_545 .
C16 Ba1 C1 N2 71.44(17) . .
C31 Ba1 C1 N2 -102.48(16) 4_545 .
K1 Ba1 C1 N2 68.86(15) . .
K1 Ba1 C1 N2 -146.30(14) 4_545 .
N3 Ba1 C1 N1 -55.87(17) . .
N5 Ba1 C1 N1 94.00(17) 4_545 .
N2 Ba1 C1 N1 -151.4(3) . .
N4 Ba1 C1 N1 -105.53(16) . .
N6 Ba1 C1 N1 92.6(2) 4_545 .
C16 Ba1 C1 N1 -79.93(18) . .
C31 Ba1 C1 N1 106.15(17) 4_545 .
K1 Ba1 C1 N1 -82.51(16) . .
K1 Ba1 C1 N1 62.33(17) 4_545 .
N3 Ba1 C1 C8 -159.5(5) . .
N1 Ba1 C1 C8 -103.6(5) . .
N5 Ba1 C1 C8 -9.6(5) 4_545 .
N2 Ba1 C1 C8 105.0(5) . .
N4 Ba1 C1 C8 150.9(5) . .
N6 Ba1 C1 C8 -11.0(6) 4_545 .
C16 Ba1 C1 C8 176.5(5) . .
C31 Ba1 C1 C8 2.6(5) 4_545 .
K1 Ba1 C1 C8 173.9(5) . .
K1 Ba1 C1 C8 -41.3(5) 4_545 .
N3 Ba1 C1 K1 26.64(7) . .
N1 Ba1 C1 K1 82.51(16) . .
N5 Ba1 C1 K1 176.51(5) 4_545 .
N2 Ba1 C1 K1 -68.86(15) . .
N4 Ba1 C1 K1 -23.01(7) . .
N6 Ba1 C1 K1 175.09(12) 4_545 .
C16 Ba1 C1 K1 2.59(9) . .
C31 Ba1 C1 K1 -171.34(7) 4_545 .
K1 Ba1 C1 K1 144.85(2) 4_545 .
N3 K1 C1 N2 -94.77(16) . .
N5 K1 C1 N2 143.28(15) . .
N4 K1 C1 N2 -48.41(16) . .
C31 K1 C1 N2 147.56(15) . .
N6 K1 C1 N2 127.22(16) . .
N1 K1 C1 N2 -134.7(3) . .
C16 K1 C1 N2 -72.14(17) . .
Ba1 K1 C1 N2 -69.83(15) . .
Ba1 K1 C1 N2 102.04(15) 4 .
N3 K1 C1 N1 39.92(16) . .
N2 K1 C1 N1 134.7(3) . .
N5 K1 C1 N1 -82.0(2) . .
N4 K1 C1 N1 86.28(16) . .
C31 K1 C1 N1 -77.74(17) . .
N6 K1 C1 N1 -98.09(16) . .
C16 K1 C1 N1 62.56(17) . .
Ba1 K1 C1 N1 64.86(15) . .
Ba1 K1 C1 N1 -123.26(14) 4 .
N3 K1 C1 C8 158.8(3) . .
N2 K1 C1 C8 -106.5(3) . .
N5 K1 C1 C8 36.8(3) . .
N4 K1 C1 C8 -154.9(3) . .
C31 K1 C1 C8 41.1(3) . .
N6 K1 C1 C8 20.8(3) . .
N1 K1 C1 C8 118.8(4) . .
C16 K1 C1 C8 -178.6(3) . .
Ba1 K1 C1 C8 -176.3(3) . .
Ba1 K1 C1 C8 -4.4(3) 4 .
N3 K1 C1 Ba1 -24.94(7) . .
N2 K1 C1 Ba1 69.83(15) . .
N5 K1 C1 Ba1 -146.88(10) . .
N4 K1 C1 Ba1 21.42(7) . .
C31 K1 C1 Ba1 -142.61(7) . .
N6 K1 C1 Ba1 -162.95(6) . .
N1 K1 C1 Ba1 -64.86(15) . .
C16 K1 C1 Ba1 -2.30(8) . .
Ba1 K1 C1 Ba1 171.88(3) 4 .
C1 N1 C2 C3 -105.9(3) . .
Ba1 N1 C2 C3 120.5(3) . .
K1 N1 C2 C3 2.2(4) . .
C1 N1 C2 C4 133.9(3) . .
Ba1 N1 C2 C4 0.3(4) . .
K1 N1 C2 C4 -118.1(3) . .
C1 N2 C5 C6 -132.4(3) . .
Ba1 N2 C5 C6 4.6(4) . .
K1 N2 C5 C6 114.5(2) . .
C1 N2 C5 C7 106.8(3) . .
Ba1 N2 C5 C7 -116.2(3) . .
K1 N2 C5 C7 -6.4(3) . .
N2 C1 C8 C9 -36(10) . .
N1 C1 C8 C9 144(9) . .
Ba1 C1 C8 C9 -128(9) . .
K1 C1 C8 C9 44(10) . .
C1 C8 C9 C10 -5(15) . .
C8 C9 C10 C11 154(7) . .
C8 C9 C10 C15 -26(8) . .
C15 C10 C11 C12 0.5(5) . .
C9 C10 C11 C12 179.6(3) . .
C10 C11 C12 C13 -0.1(5) . .
C11 C12 C13 C14 -0.1(6) . .
C12 C13 C14 C15 0.0(6) . .
C13 C14 C15 C10 0.3(6) . .
C11 C10 C15 C14 -0.6(5) . .
C9 C10 C15 C14 -179.7(3) . .
C20 N4 C16 N3 176.4(2) . .
Ba1 N4 C16 N3 -42.6(2) . .
K1 N4 C16 N3 36.3(2) . .
C20 N4 C16 C23 -7.4(4) . .
Ba1 N4 C16 C23 133.7(2) . .
K1 N4 C16 C23 -147.4(2) . .
C20 N4 C16 Ba1 -141.1(2) . .
K1 N4 C16 Ba1 78.86(6) . .
C20 N4 C16 K1 140.1(2) . .
Ba1 N4 C16 K1 -78.86(6) . .
C17 N3 C16 N4 176.4(2) . .
Ba1 N3 C16 N4 43.6(2) . .
K1 N3 C16 N4 -37.3(2) . .
C17 N3 C16 C23 0.1(4) . .
Ba1 N3 C16 C23 -132.6(2) . .
K1 N3 C16 C23 146.5(2) . .
C17 N3 C16 Ba1 132.7(2) . .
K1 N3 C16 Ba1 -80.89(6) . .
C17 N3 C16 K1 -146.4(3) . .
Ba1 N3 C16 K1 80.89(6) . .
N3 Ba1 C16 N4 -139.0(2) . .
N1 Ba1 C16 N4 -99.26(16) . .
N5 Ba1 C16 N4 116.19(16) 4_545 .
N2 Ba1 C16 N4 -48.91(17) . .
N6 Ba1 C16 N4 110.21(16) 4_545 .
C31 Ba1 C16 N4 101.13(16) 4_545 .
C1 Ba1 C16 N4 -73.37(17) . .
K1 Ba1 C16 N4 -70.78(15) . .
K1 Ba1 C16 N4 141.99(14) 4_545 .
N1 Ba1 C16 N3 39.78(17) . .
N5 Ba1 C16 N3 -104.76(17) 4_545 .
N2 Ba1 C16 N3 90.14(16) . .
N4 Ba1 C16 N3 139.0(2) . .
N6 Ba1 C16 N3 -110.74(15) 4_545 .
C31 Ba1 C16 N3 -119.82(15) 4_545 .
C1 Ba1 C16 N3 65.68(17) . .
K1 Ba1 C16 N3 68.26(14) . .
K1 Ba1 C16 N3 -78.96(15) 4_545 .
N3 Ba1 C16 C23 109.4(4) . .
N1 Ba1 C16 C23 149.2(3) . .
N5 Ba1 C16 C23 4.6(4) 4_545 .
N2 Ba1 C16 C23 -160.5(3) . .
N4 Ba1 C16 C23 -111.6(4) . .
N6 Ba1 C16 C23 -1.4(3) 4_545 .
C31 Ba1 C16 C23 -10.4(3) 4_545 .
C1 Ba1 C16 C23 175.0(3) . .
K1 Ba1 C16 C23 177.6(3) . .
K1 Ba1 C16 C23 30.4(3) 4_545 .
N3 Ba1 C16 K1 -68.26(14) . .
N1 Ba1 C16 K1 -28.48(8) . .
N5 Ba1 C16 K1 -173.03(9) 4_545 .
N2 Ba1 C16 K1 21.88(7) . .
N4 Ba1 C16 K1 70.78(15) . .
N6 Ba1 C16 K1 -179.01(6) 4_545 .
C31 Ba1 C16 K1 171.92(6) 4_545 .
C1 Ba1 C16 K1 -2.59(9) . .
K1 Ba1 C16 K1 -147.22(2) 4_545 .
N3 K1 C16 N4 144.3(3) . .
N2 K1 C16 N4 52.79(16) . .
N5 K1 C16 N4 -123.54(16) . .
C31 K1 C16 N4 -144.10(15) . .
N6 K1 C16 N4 -139.55(16) . .
N1 K1 C16 N4 96.70(16) . .
C1 K1 C16 N4 75.70(17) . .
Ba1 K1 C16 N4 73.34(15) . .
Ba1 K1 C16 N4 -98.82(15) 4 .
N2 K1 C16 N3 -91.52(16) . .
N5 K1 C16 N3 92.16(16) . .
N4 K1 C16 N3 -144.3(3) . .
C31 K1 C16 N3 71.60(17) . .
N6 K1 C16 N3 76.1(2) . .
N1 K1 C16 N3 -47.60(16) . .
C1 K1 C16 N3 -68.61(17) . .
Ba1 K1 C16 N3 -70.96(15) . .
Ba1 K1 C16 N3 116.87(15) 4 .
N3 K1 C16 C23 -105.8(5) . .
N2 K1 C16 C23 162.7(4) . .
N5 K1 C16 C23 -13.7(4) . .
N4 K1 C16 C23 109.9(5) . .
C31 K1 C16 C23 -34.2(4) . .
N6 K1 C16 C23 -29.7(5) . .
N1 K1 C16 C23 -153.4(4) . .
C1 K1 C16 C23 -174.4(4) . .
Ba1 K1 C16 C23 -176.8(4) . .
Ba1 K1 C16 C23 11.0(4) 4 .
N3 K1 C16 Ba1 70.96(15) . .
N2 K1 C16 Ba1 -20.56(7) . .
N5 K1 C16 Ba1 163.12(6) . .
N4 K1 C16 Ba1 -73.34(15) . .
C31 K1 C16 Ba1 142.56(7) . .
N6 K1 C16 Ba1 147.11(10) . .
N1 K1 C16 Ba1 23.36(6) . .
C1 K1 C16 Ba1 2.35(8) . .
Ba1 K1 C16 Ba1 -172.17(2) 4 .
C16 N3 C17 C18 132.6(3) . .
Ba1 N3 C17 C18 -114.0(2) . .
K1 N3 C17 C18 3.4(4) . .
C16 N3 C17 C19 -105.6(3) . .
Ba1 N3 C17 C19 7.8(4) . .
K1 N3 C17 C19 125.2(3) . .
C16 N4 C20 C22 153.9(3) . .
Ba1 N4 C20 C22 37.1(4) . .
K1 N4 C20 C22 -86.2(3) . .
C16 N4 C20 C21 -84.1(3) . .
Ba1 N4 C20 C21 159.0(2) . .
K1 N4 C20 C21 35.7(4) . .
N4 C16 C23 C24 -61(6) . .
N3 C16 C23 C24 115(6) . .
Ba1 C16 C23 C24 29(6) . .
K1 C16 C23 C24 -155(6) . .
C16 C23 C24 C25 164(100) . .
C23 C24 C25 C30 175(100) . .
C23 C24 C25 C26 -5(28) . .
C30 C25 C26 C27 0.4(5) . .
C24 C25 C26 C27 -179.4(3) . .
C25 C26 C27 C28 -0.2(5) . .
C26 C27 C28 C29 -0.1(6) . .
C27 C28 C29 C30 0.3(5) . .
C26 C25 C30 C29 -0.2(5) . .
C24 C25 C30 C29 179.7(3) . .
C28 C29 C30 C25 -0.2(5) . .
C32 N6 C31 N5 179.6(2) . .
Ba1 N6 C31 N5 -44.5(2) 4 .
K1 N6 C31 N5 66.6(2) . .
C32 N6 C31 C38 0.3(4) . .
Ba1 N6 C31 C38 136.1(2) 4 .
K1 N6 C31 C38 -112.7(2) . .
C32 N6 C31 K1 113.0(2) . .
Ba1 N6 C31 K1 -111.11(6) 4 .
C32 N6 C31 Ba1 -135.9(2) . 4
K1 N6 C31 Ba1 111.11(6) . 4
C35 N5 C31 N6 174.8(2) . .
Ba1 N5 C31 N6 46.5(2) 4 .
K1 N5 C31 N6 -69.1(2) . .
C35 N5 C31 C38 -5.8(4) . .
Ba1 N5 C31 C38 -134.2(2) 4 .
K1 N5 C31 C38 110.3(2) . .
C35 N5 C31 K1 -116.1(2) . .
Ba1 N5 C31 K1 115.56(7) 4 .
C35 N5 C31 Ba1 128.4(2) . 4
K1 N5 C31 Ba1 -115.56(7) . 4
N3 K1 C31 N6 -161.24(15) . .
N2 K1 C31 N6 -32.2(2) . .
N5 K1 C31 N6 122.9(2) . .
N4 K1 C31 N6 152.68(14) . .
N1 K1 C31 N6 -77.03(16) . .
C16 K1 C31 N6 174.10(14) . .
C1 K1 C31 N6 -51.70(18) . .
Ba1 K1 C31 N6 -120.18(15) . .
Ba1 K1 C31 N6 65.00(14) 4 .
N3 K1 C31 N5 75.86(16) . .
N2 K1 C31 N5 -155.07(14) . .
N4 K1 C31 N5 29.8(2) . .
N6 K1 C31 N5 -122.9(2) . .
N1 K1 C31 N5 160.07(14) . .
C16 K1 C31 N5 51.19(17) . .
C1 K1 C31 N5 -174.60(14) . .
Ba1 K1 C31 N5 116.92(15) . .
Ba1 K1 C31 N5 -57.90(13) 4 .
N3 K1 C31 C38 -41.2(2) . .
N2 K1 C31 C38 87.9(2) . .
N5 K1 C31 C38 -117.0(3) . .
N4 K1 C31 C38 -87.3(2) . .
N6 K1 C31 C38 120.1(3) . .
N1 K1 C31 C38 43.0(2) . .
C16 K1 C31 C38 -65.9(2) . .
C1 K1 C31 C38 68.4(2) . .
Ba1 K1 C31 C38 -0.1(3) . .
Ba1 K1 C31 C38 -174.9(2) 4 .
N3 K1 C31 Ba1 133.76(8) . 4
N2 K1 C31 Ba1 -97.17(12) . 4
N5 K1 C31 Ba1 57.90(13) . 4
N4 K1 C31 Ba1 87.67(12) . 4
N6 K1 C31 Ba1 -65.00(14) . 4
N1 K1 C31 Ba1 -142.03(7) . 4
C16 K1 C31 Ba1 109.09(9) . 4
C1 K1 C31 Ba1 -116.70(9) . 4
Ba1 K1 C31 Ba1 174.82(4) . 4
C31 N6 C32 C34 89.7(3) . .
Ba1 N6 C32 C34 -21.6(4) 4 .
K1 N6 C32 C34 176.9(2) . .
C31 N6 C32 C33 -148.8(3) . .
Ba1 N6 C32 C33 99.8(3) 4 .
K1 N6 C32 C33 -61.6(3) . .
C31 N5 C35 C37 142.9(3) . .
Ba1 N5 C35 C37 -105.9(2) 4 .
K1 N5 C35 C37 49.8(3) . .
C31 N5 C35 C36 -94.6(3) . .
Ba1 N5 C35 C36 16.5(3) 4 .
K1 N5 C35 C36 172.2(2) . .
N6 C31 C38 C39 162(3) . .
N5 C31 C38 C39 -17(4) . .
K1 C31 C38 C39 69(3) . .
Ba1 C31 C38 C39 -103(3) 4 .
C31 C38 C39 C40 23(6) . .
C38 C39 C40 C41 176(3) . .
C38 C39 C40 C45 -4(3) . .
C45 C40 C41 C42 -0.3(5) . .
C39 C40 C41 C42 179.8(3) . .
C40 C41 C42 C43 0.1(6) . .
C41 C42 C43 C44 0.6(7) . .
C42 C43 C44 C45 -1.0(7) . .
C43 C44 C45 C40 0.7(6) . .
C41 C40 C45 C44 0.0(6) . .
C39 C40 C45 C44 179.9(3) . .
